data_4101464
loop_
_publ_author_name
'Nawara, Agnieszka J'
'Shima, Takanori'
'Hampel, Frank'
'Gladysz, J A'

_publ_section_title
;
 Gyroscope-like molecules consisting of PdX2/PtX2 rotators encased in
 three-spoke stators: synthesis via alkene metathesis, and facile
 substitution and demetalation.
;
_journal_issue 15
_journal_name_full 'Journal of the American Chemical Society'
_journal_page_first 4962
_journal_page_last 4963
_journal_paper_doi 10.1021/ja061044w
_journal_volume 128
_journal_year 2006
_chemical_formula_sum 'C59 H106 P2 Pt'
_chemical_formula_weight 1072.47
_chemical_name_systematic
; 
 ? 
;
_space_group_IT_number 2
_symmetry_cell_setting triclinic
_symmetry_space_group_name_Hall '-P 1'
_symmetry_space_group_name_H-M 'P -1'
_atom_sites_solution_hydrogens geom
_atom_sites_solution_primary direct
_atom_sites_solution_secondary difmap
_audit_creation_method SHELXL-97
_cell_angle_alpha 67.3870(10)
_cell_angle_beta 72.5470(10)
_cell_angle_gamma 79.3820(10)
_cell_formula_units_Z 2
_cell_length_a 11.9863(2)
_cell_length_b 16.4670(3)
_cell_length_c 16.9113(2)
_cell_measurement_reflns_used 13283
_cell_measurement_temperature 173(2)
_cell_volume 2930.44(8)
_computing_cell_refinement DENZO-SMN
_computing_data_collection 'Nonius Collect'
_computing_data_reduction DENZO-SMN
_computing_molecular_graphics 'SHELXTL NT'
_computing_publication_material 'SHELXTL NT'
_computing_structure_refinement 'SHELXL-97 (Sheldrick, 1997)'
_computing_structure_solution 'SHELXS-97 (Sheldrick, 1990)'
_diffrn_ambient_temperature 173(2)
_diffrn_detector_area_resol_mean 9
_diffrn_measured_fraction_theta_full 0.998
_diffrn_measured_fraction_theta_max 0.998
_diffrn_measurement_device_type 'Nonius KappaCCD'
_diffrn_radiation_monochromator graphite
_diffrn_radiation_source 'fine-focus rotating anode'
_diffrn_radiation_type MoK\a
_diffrn_radiation_wavelength 0.71073
_diffrn_reflns_av_R_equivalents 0.0205
_diffrn_reflns_av_sigmaI/netI 0.0307
_diffrn_reflns_limit_h_max 15
_diffrn_reflns_limit_h_min -15
_diffrn_reflns_limit_k_max 21
_diffrn_reflns_limit_k_min -21
_diffrn_reflns_limit_l_max 21
_diffrn_reflns_limit_l_min -21
_diffrn_reflns_number 26151
_diffrn_reflns_theta_full 27.52
_diffrn_reflns_theta_max 27.52
_diffrn_reflns_theta_min 1.79
_exptl_absorpt_coefficient_mu 2.482
_exptl_absorpt_correction_T_max 0.7072
_exptl_absorpt_correction_T_min 0.6366
_exptl_absorpt_correction_type empirical
_exptl_absorpt_process_details Scalepack
_exptl_crystal_colour colorless
_exptl_crystal_density_diffrn 1.215
_exptl_crystal_density_method 'not measured'
_exptl_crystal_description block
_exptl_crystal_F_000 1136
_exptl_crystal_size_max 0.20
_exptl_crystal_size_mid 0.20
_exptl_crystal_size_min 0.15
_refine_diff_density_max 2.345
_refine_diff_density_min -1.120
_refine_diff_density_rms 0.087
_refine_ls_extinction_method none
_refine_ls_goodness_of_fit_ref 1.018
_refine_ls_hydrogen_treatment mixed
_refine_ls_matrix_type full
_refine_ls_number_parameters 566
_refine_ls_number_reflns 13451
_refine_ls_number_restraints 15
_refine_ls_restrained_S_all 1.033
_refine_ls_R_factor_all 0.0365
_refine_ls_R_factor_gt 0.0293
_refine_ls_shift/su_max 0.007
_refine_ls_shift/su_mean 0.000
_refine_ls_structure_factor_coef Fsqd
_refine_ls_weighting_details 'calc w=1/[\s^2^(Fo^2^)+(0.0525P)^2^+0.9284P] where P=(Fo^2^+2Fc^2^)/3'
_refine_ls_weighting_scheme calc
_refine_ls_wR_factor_gt 0.0748
_refine_ls_wR_factor_ref 0.0792
_reflns_number_gt 11899
_reflns_number_total 13451
_reflns_threshold_expression >2sigma(I)
_cod_data_source_file ja061044wsi20060217_072412.cif
_cod_data_source_block an03_2
_cod_depositor_comments
;
The following automatic conversions were performed:
'_symmetry_cell_setting' value 'Triclinic' changed to 'triclinic'
according to '/home/saulius/struct/CIF-dictionaries/cif_core.dic'
dictionary named 'cif_core.dic' version 2.4.1 from 2010-06-29.

Automatic conversion script
Id: cif_fix_enum 1527 2010-12-29 10:47:43Z saulius 
;
_cod_original_sg_symbol_H-M P-1
_cod_database_code 4101464

loop_
_symmetry_equiv_pos_as_xyz
'x, y, z'
'-x, -y, -z'

loop_
_atom_site_label
_atom_site_type_symbol
_atom_site_fract_x
_atom_site_fract_y
_atom_site_fract_z
_atom_site_U_iso_or_equiv
_atom_site_adp_type
_atom_site_occupancy
_atom_site_symmetry_multiplicity
_atom_site_calc_flag
_atom_site_refinement_flags
Pt1 Pt 0.756529(8) 0.936714(6) 0.271854(6) 0.02458(4) Uani 1 1 d .
P1 P 0.76953(6) 0.93099(5) 0.13648(4) 0.02542(14) Uani 1 1 d .
C1C C 0.8780(3) 0.8445(2) 0.11232(19) 0.0336(6) Uani 1 1 d .
H1CA H 0.8798 0.8437 0.0537 0.040 Uiso 1 1 calc R
H1CB H 0.9566 0.8575 0.1098 0.040 Uiso 1 1 calc R
C1B C 0.6344(2) 0.90743(19) 0.12264(18) 0.0294(6) Uani 1 1 d .
H1BA H 0.6011 0.8575 0.1758 0.035 Uiso 1 1 calc R
H1BB H 0.5774 0.9595 0.1212 0.035 Uiso 1 1 calc R
C1A C 0.8159(3) 1.03347(19) 0.04669(18) 0.0329(6) Uani 1 1 d .
H1AA H 0.8988 1.0397 0.0410 0.039 Uiso 1 1 calc R
H1AB H 0.8105 1.0313 -0.0097 0.039 Uiso 1 1 calc R
P2 P 0.74426(6) 0.93386(5) 0.41032(4) 0.02513(14) Uani 1 1 d .
C2C C 0.8493(3) 0.7545(2) 0.1824(2) 0.0444(8) Uani 1 1 d .
H2CA H 0.7847 0.7333 0.1722 0.053 Uiso 1 1 calc R
H2CB H 0.8219 0.7603 0.2415 0.053 Uiso 1 1 calc R
C2B C 0.6437(3) 0.8849(2) 0.04126(19) 0.0351(6) Uani 1 1 d .
H2BA H 0.6967 0.8307 0.0435 0.042 Uiso 1 1 calc R
H2BB H 0.6790 0.9334 -0.0126 0.042 Uiso 1 1 calc R
C2A C 0.7392(3) 1.1134(2) 0.0640(2) 0.0353(6) Uani 1 1 d .
H2AA H 0.6595 1.1121 0.0590 0.042 Uiso 1 1 calc R
H2AB H 0.7325 1.1086 0.1255 0.042 Uiso 1 1 calc R
C3C C 0.9558(4) 0.6860(3) 0.1816(3) 0.0657(12) Uani 1 1 d .
H3CA H 0.9725 0.6717 0.1273 0.079 Uiso 1 1 calc R
H3CB H 1.0249 0.7132 0.1785 0.079 Uiso 1 1 calc R
C3B C 0.5243(3) 0.8706(2) 0.0347(2) 0.0400(7) Uani 1 1 d .
H3BA H 0.4745 0.9268 0.0271 0.048 Uiso 1 1 calc R
H3BB H 0.5367 0.8563 -0.0193 0.048 Uiso 1 1 calc R
C3A C 0.7866(3) 1.2015(2) 0.0008(2) 0.0360(6) Uani 1 1 d .
H3AA H 0.7929 1.2068 -0.0606 0.043 Uiso 1 1 calc R
H3AB H 0.8663 1.2031 0.0058 0.043 Uiso 1 1 calc R
C4C C 0.9416(4) 0.6025(3) 0.2593(3) 0.0665(11) Uani 1 1 d .
H4CA H 1.0067 0.5589 0.2471 0.080 Uiso 1 1 calc R
H4CB H 0.8675 0.5788 0.2668 0.080 Uiso 1 1 calc R
C4B C 0.4577(3) 0.7984(2) 0.1132(2) 0.0396(7) Uani 1 1 d .
H4BA H 0.3783 0.8004 0.1057 0.048 Uiso 1 1 calc R
H4BB H 0.4482 0.8111 0.1677 0.048 Uiso 1 1 calc R
C4A C 0.7089(3) 1.2799(2) 0.0196(2) 0.0418(7) Uani 1 1 d .
H4AA H 0.6303 1.2796 0.0120 0.050 Uiso 1 1 calc R
H4AB H 0.6993 1.2728 0.0821 0.050 Uiso 1 1 calc R
C5C C 0.9395(4) 0.6123(3) 0.3454(3) 0.0541(9) Uani 1 1 d .
H5CA H 0.8986 0.5626 0.3945 0.065 Uiso 1 1 calc R
H5CB H 0.8907 0.6671 0.3480 0.065 Uiso 1 1 calc R
C5B C 0.5161(3) 0.7051(2) 0.1261(3) 0.0488(8) Uani 1 1 d .
H5BA H 0.5927 0.7013 0.1388 0.059 Uiso 1 1 calc R
H5BB H 0.5314 0.6938 0.0702 0.059 Uiso 1 1 calc R
C5A C 0.7574(3) 1.3687(2) -0.0399(2) 0.0489(8) Uani 1 1 d .
H5AA H 0.7671 1.3754 -0.1023 0.059 Uiso 1 1 calc R
H5AB H 0.8361 1.3686 -0.0322 0.059 Uiso 1 1 calc R
C6C C 1.0559(3) 0.6153(2) 0.3645(2) 0.0462(8) Uani 1 1 d .
H6CA H 1.1049 0.5596 0.3659 0.055 Uiso 1 1 calc R
H6CB H 1.0990 0.6644 0.3163 0.055 Uiso 1 1 calc R
C6B C 0.4422(4) 0.6334(3) 0.2012(3) 0.0611(10) Uani 1 1 d .
H6BA H 0.3649 0.6386 0.1890 0.073 Uiso 1 1 calc R
H6BB H 0.4812 0.5750 0.2010 0.073 Uiso 1 1 calc R
C6A C 0.6814(4) 1.4486(2) -0.0227(3) 0.0566(10) Uani 1 1 d .
H6AA H 0.6044 1.4509 -0.0341 0.068 Uiso 1 1 calc R
H6AB H 0.7191 1.5028 -0.0655 0.068 Uiso 1 1 calc R
C7C C 1.0350(3) 0.6280(2) 0.4524(2) 0.0447(8) Uani 1 1 d .
H7CA H 0.9845 0.6833 0.4505 0.054 Uiso 1 1 calc R
H7CB H 0.9915 0.5787 0.4999 0.054 Uiso 1 1 calc R
C7B C 0.4224(3) 0.6366(3) 0.2930(3) 0.0557(9) Uani 1 1 d .
H7BA H 0.3688 0.5910 0.3359 0.067 Uiso 1 1 calc R
H7BB H 0.3828 0.6948 0.2935 0.067 Uiso 1 1 calc R
C7A C 0.6610(4) 1.4487(3) 0.0713(3) 0.0583(10) Uani 1 1 d .
H7AA H 0.6110 1.5025 0.0760 0.070 Uiso 1 1 calc R
H7AB H 0.6173 1.3972 0.1137 0.070 Uiso 1 1 calc R
C8C C 1.1453(4) 0.6325(3) 0.4764(3) 0.0599(10) Uani 1 1 d .
H8CA H 1.2001 0.5809 0.4712 0.072 Uiso 1 1 calc R
H8CB H 1.1837 0.6862 0.4330 0.072 Uiso 1 1 calc R
C8B C 0.5331(3) 0.6221(2) 0.3238(2) 0.0491(8) Uani 1 1 d .
H8BA H 0.5752 0.5656 0.3195 0.059 Uiso 1 1 calc R
H8BB H 0.5845 0.6698 0.2828 0.059 Uiso 1 1 calc R
C8A C 0.7702(4) 1.4458(2) 0.0982(3) 0.0549(9) Uani 1 1 d .
H8AA H 0.8153 1.4962 0.0546 0.066 Uiso 1 1 calc R
H8AB H 0.8191 1.3910 0.0954 0.066 Uiso 1 1 calc R
C9C C 1.1244(5) 0.6342(3) 0.5689(3) 0.0736(14) Uani 1 1 d .
H9CA H 1.2005 0.6388 0.5779 0.088 Uiso 1 1 calc R
H9CB H 1.0947 0.5774 0.6123 0.088 Uiso 1 1 calc R
C9B C 0.5143(3) 0.6197(2) 0.4171(2) 0.0458(8) Uani 1 1 d .
H9BA H 0.4647 0.5712 0.4589 0.055 Uiso 1 1 calc R
H9BB H 0.4722 0.6758 0.4222 0.055 Uiso 1 1 calc R
C9A C 0.7499(4) 1.4488(2) 0.1906(3) 0.0570(10) Uani 1 1 d .
H9AA H 0.7057 1.5055 0.1921 0.068 Uiso 1 1 calc R
H9AB H 0.8270 1.4480 0.2013 0.068 Uiso 1 1 calc R
C10C C 1.0379(4) 0.7094(2) 0.5885(3) 0.0536(9) Uani 1 1 d .
H10A H 0.9620 0.7056 0.5786 0.064 Uiso 1 1 calc R
H10B H 1.0243 0.7013 0.6516 0.064 Uiso 1 1 calc R
C10A C 0.6828(3) 1.3728(2) 0.2665(3) 0.0476(8) Uani 1 1 d .
H10E H 0.6724 1.3812 0.3232 0.057 Uiso 1 1 calc R
H10F H 0.6039 1.3755 0.2579 0.057 Uiso 1 1 calc R
C10B C 0.6308(3) 0.6059(2) 0.4426(2) 0.0499(8) Uani 1 1 d .
H10C H 0.6706 0.5490 0.4381 0.060 Uiso 1 1 calc R
H10D H 0.6809 0.6530 0.3979 0.060 Uiso 1 1 calc R
C11C C 1.0795(3) 0.8002(2) 0.5323(2) 0.0411(7) Uani 1 1 d .
H11A H 1.1586 0.8020 0.5382 0.049 Uiso 1 1 calc R
H11B H 1.0867 0.8100 0.4695 0.049 Uiso 1 1 calc R
C11B C 0.6260(4) 0.6055(2) 0.5337(3) 0.0573(10) Uani 1 1 d .
H11C H 0.5675 0.5646 0.5784 0.069 Uiso 1 1 calc R
H11D H 0.7033 0.5820 0.5465 0.069 Uiso 1 1 calc R
C11A C 0.7443(3) 1.2819(2) 0.2725(2) 0.0431(7) Uani 1 1 d .
H11E H 0.8241 1.2800 0.2793 0.052 Uiso 1 1 calc R
H11F H 0.7530 1.2732 0.2161 0.052 Uiso 1 1 calc R
C12C C 1.0006(3) 0.8750(2) 0.5555(2) 0.0384(7) Uani 1 1 d .
H12A H 1.0402 0.9303 0.5208 0.046 Uiso 1 1 calc R
H12B H 0.9911 0.8640 0.6189 0.046 Uiso 1 1 calc R
C12B C 0.5949(3) 0.6945(2) 0.5443(2) 0.0493(8) Uani 1 1 d .
H12C H 0.5773 0.6858 0.6080 0.059 Uiso 1 1 calc R
H12D H 0.5227 0.7214 0.5243 0.059 Uiso 1 1 calc R
C12A C 0.6813(3) 1.2058(2) 0.3483(2) 0.0371(7) Uani 1 1 d .
H12E H 0.6757 1.2126 0.4051 0.045 Uiso 1 1 calc R
H12F H 0.6005 1.2085 0.3431 0.045 Uiso 1 1 calc R
C13C C 0.8782(3) 0.8890(2) 0.53895(19) 0.0345(6) Uani 1 1 d .
H13A H 0.8357 0.8355 0.5765 0.041 Uiso 1 1 calc R
H13B H 0.8336 0.9389 0.5565 0.041 Uiso 1 1 calc R
C13B C 0.6910(3) 0.7590(2) 0.4931(2) 0.0390(7) Uani 1 1 d .
H13C H 0.7600 0.7361 0.5182 0.047 Uiso 1 1 calc R
H13D H 0.7157 0.7626 0.4305 0.047 Uiso 1 1 calc R
C13A C 0.7430(3) 1.11606(19) 0.3498(2) 0.0344(6) Uani 1 1 d .
H13E H 0.8236 1.1134 0.3554 0.041 Uiso 1 1 calc R
H13F H 0.7495 1.1098 0.2926 0.041 Uiso 1 1 calc R
C14C C 0.8837(2) 0.90813(19) 0.44192(18) 0.0297(6) Uani 1 1 d .
H14A H 0.9248 0.8562 0.4266 0.036 Uiso 1 1 calc R
H14B H 0.9327 0.9584 0.4051 0.036 Uiso 1 1 calc R
C14B C 0.6499(3) 0.8510(2) 0.49668(18) 0.0319(6) Uani 1 1 d .
H14C H 0.6493 0.8512 0.5553 0.038 Uiso 1 1 calc R
H14D H 0.5687 0.8663 0.4898 0.038 Uiso 1 1 calc R
C14A C 0.6808(3) 1.0387(2) 0.42480(19) 0.0326(6) Uani 1 1 d .
H14E H 0.5964 1.0464 0.4262 0.039 Uiso 1 1 calc R
H14F H 0.6876 1.0377 0.4821 0.039 Uiso 1 1 calc R
C21 C 0.5744(2) 0.94237(19) 0.30418(17) 0.0282(5) Uani 1 1 d .
C22 C 0.5059(3) 1.0240(2) 0.28851(19) 0.0328(6) Uani 1 1 d .
H22A H 0.5444 1.0769 0.2647 0.039 Uiso 1 1 calc R
C23 C 0.3842(3) 1.0296(2) 0.3067(2) 0.0405(7) Uani 1 1 d .
H23A H 0.3415 1.0858 0.2951 0.049 Uiso 1 1 calc R
C24 C 0.3248(3) 0.9541(2) 0.3414(2) 0.0403(7) Uani 1 1 d .
H24A H 0.2417 0.9582 0.3535 0.048 Uiso 1 1 calc R
C25 C 0.3874(3) 0.8731(2) 0.3582(2) 0.0391(7) Uani 1 1 d .
H25A H 0.3477 0.8206 0.3826 0.047 Uiso 1 1 calc R
C26 C 0.5098(3) 0.8684(2) 0.33930(19) 0.0333(6) Uani 1 1 d .
H26A H 0.5513 0.8118 0.3509 0.040 Uiso 1 1 calc R
C31 C 0.9378(2) 0.94094(19) 0.23600(17) 0.0273(5) Uani 1 1 d .
C32 C 1.0174(3) 0.8655(2) 0.25399(19) 0.0333(6) Uani 1 1 d .
H32A H 0.9871 0.8091 0.2823 0.040 Uiso 1 1 calc R
C33 C 1.1382(3) 0.8700(2) 0.2322(2) 0.0400(7) Uani 1 1 d .
H33A H 1.1882 0.8173 0.2451 0.048 Uiso 1 1 calc R
C34 C 1.1857(3) 0.9507(3) 0.1919(2) 0.0436(8) Uani 1 1 d .
H34A H 1.2681 0.9541 0.1775 0.052 Uiso 1 1 calc R
C35 C 1.1111(3) 1.0267(2) 0.1730(2) 0.0423(7) Uani 1 1 d .
H35A H 1.1424 1.0828 0.1453 0.051 Uiso 1 1 calc R
C36 C 0.9902(3) 1.0213(2) 0.19425(19) 0.0332(6) Uani 1 1 d .
H36A H 0.9412 1.0744 0.1798 0.040 Uiso 1 1 calc R
C101 C 0.9264(7) 1.7080(6) -0.0747(7) 0.161(4) Uani 1 1 d D
H10G H 0.9256 1.7143 -0.0204 0.242 Uiso 1 1 d R
H10H H 0.9654 1.6519 -0.0760 0.242 Uiso 1 1 d R
H10I H 0.9674 1.7544 -0.1239 0.242 Uiso 1 1 d R
C102 C 0.8046(8) 1.7130(7) -0.0829(7) 0.091(3) Uani 0.606(10) 1 d PD
H10M H 0.7688 1.7683 -0.0772 0.109 Uiso 0.606(10) 1 d PR
H10N H 0.7668 1.6680 -0.0303 0.109 Uiso 0.606(10) 1 d PR
C112 C 0.8938(11) 1.7099(11) -0.1440(9) 0.091(3) Uani 0.39 1 d PD
H11G H 0.9377 1.6614 -0.1605 0.109 Uiso 0.394(10) 1 d PR
H11H H 0.9217 1.7625 -0.1917 0.109 Uiso 0.394(10) 1 d PR
C103 C 0.7723(5) 1.7088(4) -0.1460(6) 0.128(3) Uani 1 1 d D
H10O H 0.8080 1.6535 -0.1519 0.154 Uiso 1 1 d R
H10P H 0.8095 1.7540 -0.1987 0.154 Uiso 1 1 d R
C104 C 0.6392(8) 1.7142(6) -0.1527(5) 0.084(2) Uani 0.606(10) 1 d PD
H10Q H 0.6031 1.7699 -0.1484 0.101 Uiso 0.606(10) 1 d PR
H10R H 0.6009 1.6694 -0.1001 0.101 Uiso 0.606(10) 1 d PR
C114 C 0.7288(11) 1.7029(10) -0.2085(8) 0.084(2) Uani 0.39 1 d PD
H11I H 0.7628 1.6467 -0.2127 0.101 Uiso 0.394(10) 1 d PR
H11J H 0.7675 1.7458 -0.2626 0.101 Uiso 0.394(10) 1 d PR
C105 C 0.6117(8) 1.7061(6) -0.2209(6) 0.156(4) Uani 1 1 d D
H10J H 0.5280 1.7112 -0.2112 0.234 Uiso 1 1 d R
H10K H 0.6450 1.7519 -0.2747 0.234 Uiso 1 1 d R
H10L H 0.6428 1.6495 -0.2255 0.234 Uiso 1 1 d R

loop_
_atom_site_aniso_label
_atom_site_aniso_U_11
_atom_site_aniso_U_22
_atom_site_aniso_U_33
_atom_site_aniso_U_23
_atom_site_aniso_U_13
_atom_site_aniso_U_12
Pt1 0.02194(6) 0.02721(6) 0.02539(6) -0.01073(4) -0.00535(4) -0.00154(4)
P1 0.0242(3) 0.0293(3) 0.0242(3) -0.0107(3) -0.0059(3) -0.0027(3)
C1C 0.0310(15) 0.0420(16) 0.0319(14) -0.0204(13) -0.0083(12) 0.0045(12)
C1B 0.0265(13) 0.0336(14) 0.0304(13) -0.0134(11) -0.0072(11) -0.0029(11)
C1A 0.0362(15) 0.0369(15) 0.0258(13) -0.0091(12) -0.0064(11) -0.0097(12)
P2 0.0231(3) 0.0285(3) 0.0253(3) -0.0119(3) -0.0060(3) -0.0004(3)
C2C 0.052(2) 0.0393(17) 0.0382(17) -0.0157(14) -0.0110(15) 0.0079(15)
C2B 0.0361(16) 0.0425(17) 0.0323(14) -0.0163(13) -0.0097(12) -0.0072(13)
C2A 0.0320(15) 0.0369(16) 0.0347(15) -0.0087(12) -0.0086(12) -0.0056(12)
C3C 0.081(3) 0.053(2) 0.050(2) -0.0237(18) -0.005(2) 0.023(2)
C3B 0.0385(17) 0.0484(19) 0.0396(16) -0.0175(14) -0.0154(13) -0.0054(14)
C3A 0.0346(16) 0.0344(15) 0.0385(16) -0.0107(13) -0.0097(13) -0.0055(12)
C4C 0.076(3) 0.053(2) 0.074(3) -0.031(2) -0.024(2) 0.015(2)
C4B 0.0323(16) 0.0450(18) 0.0473(18) -0.0190(14) -0.0135(13) -0.0048(13)
C4A 0.0401(17) 0.0401(17) 0.0454(18) -0.0158(14) -0.0118(14) -0.0002(14)
C5C 0.061(2) 0.051(2) 0.055(2) -0.0251(17) -0.0250(18) 0.0175(18)
C5B 0.049(2) 0.0466(19) 0.055(2) -0.0195(16) -0.0172(17) -0.0056(16)
C5A 0.054(2) 0.0369(17) 0.0492(19) -0.0125(15) -0.0102(16) 0.0006(15)
C6C 0.0431(18) 0.0345(16) 0.0495(19) -0.0098(14) -0.0089(15) 0.0087(14)
C6B 0.061(2) 0.049(2) 0.077(3) -0.016(2) -0.027(2) -0.0125(18)
C6A 0.066(3) 0.0411(19) 0.063(2) -0.0171(17) -0.026(2) 0.0100(17)
C7C 0.0441(19) 0.0360(17) 0.0503(19) -0.0133(14) -0.0139(15) 0.0049(14)
C7B 0.043(2) 0.045(2) 0.068(2) -0.0087(18) -0.0101(18) -0.0101(16)
C7A 0.057(2) 0.0401(19) 0.074(3) -0.0245(18) -0.012(2) 0.0101(17)
C8C 0.054(2) 0.046(2) 0.090(3) -0.035(2) -0.031(2) 0.0176(17)
C8B 0.0405(18) 0.048(2) 0.056(2) -0.0185(16) -0.0046(16) -0.0102(15)
C8A 0.063(2) 0.0367(18) 0.059(2) -0.0125(16) -0.0109(18) -0.0050(16)
C9C 0.103(4) 0.047(2) 0.092(3) -0.029(2) -0.065(3) 0.023(2)
C9B 0.0427(19) 0.0339(16) 0.0523(19) -0.0122(15) -0.0005(15) -0.0086(14)
C9A 0.066(3) 0.0342(18) 0.075(3) -0.0169(17) -0.026(2) -0.0053(16)
C10C 0.073(3) 0.044(2) 0.051(2) -0.0151(16) -0.0307(19) 0.0003(18)
C10A 0.054(2) 0.0353(17) 0.056(2) -0.0189(15) -0.0164(17) 0.0013(15)
C10B 0.054(2) 0.0422(19) 0.054(2) -0.0186(16) -0.0062(17) -0.0152(16)
C11C 0.0377(17) 0.0435(18) 0.0481(18) -0.0167(15) -0.0224(14) 0.0036(14)
C11B 0.064(2) 0.0413(19) 0.057(2) -0.0069(17) -0.0104(19) -0.0136(17)
C11A 0.0416(18) 0.0366(17) 0.0539(19) -0.0188(15) -0.0136(15) -0.0005(14)
C12C 0.0395(17) 0.0404(17) 0.0433(17) -0.0173(14) -0.0199(14) -0.0003(13)
C12B 0.055(2) 0.0436(19) 0.0418(18) -0.0141(15) 0.0049(15) -0.0163(16)
C12A 0.0352(16) 0.0343(15) 0.0465(17) -0.0176(13) -0.0173(13) 0.0054(12)
C13C 0.0366(16) 0.0390(16) 0.0310(14) -0.0150(12) -0.0123(12) 0.0024(12)
C13B 0.0398(17) 0.0357(16) 0.0384(16) -0.0143(13) -0.0011(13) -0.0076(13)
C13A 0.0315(15) 0.0347(15) 0.0407(16) -0.0188(13) -0.0093(12) 0.0015(12)
C14C 0.0272(14) 0.0355(15) 0.0280(13) -0.0129(11) -0.0081(11) -0.0006(11)
C14B 0.0302(14) 0.0396(16) 0.0252(13) -0.0122(12) -0.0028(11) -0.0060(12)
C14A 0.0321(15) 0.0367(15) 0.0336(14) -0.0190(12) -0.0107(12) 0.0055(12)
C21 0.0282(14) 0.0336(14) 0.0240(12) -0.0132(11) -0.0037(10) -0.0029(11)
C22 0.0279(14) 0.0363(15) 0.0339(14) -0.0152(12) -0.0060(11) 0.0016(12)
C23 0.0318(16) 0.0508(19) 0.0410(17) -0.0225(15) -0.0118(13) 0.0099(14)
C24 0.0229(14) 0.063(2) 0.0406(16) -0.0269(16) -0.0050(12) -0.0031(14)
C25 0.0313(16) 0.0516(19) 0.0388(16) -0.0226(14) -0.0029(13) -0.0094(14)
C26 0.0253(14) 0.0416(16) 0.0354(15) -0.0176(13) -0.0036(11) -0.0061(12)
C31 0.0261(13) 0.0343(14) 0.0225(12) -0.0126(11) -0.0035(10) -0.0031(11)
C32 0.0270(14) 0.0394(16) 0.0337(14) -0.0139(12) -0.0080(11) 0.0000(12)
C33 0.0292(15) 0.057(2) 0.0331(15) -0.0179(14) -0.0096(12) 0.0052(14)
C34 0.0233(15) 0.074(2) 0.0369(16) -0.0224(16) -0.0053(12) -0.0084(15)
C35 0.0369(17) 0.053(2) 0.0383(16) -0.0164(15) -0.0034(13) -0.0169(15)
C36 0.0289(14) 0.0386(16) 0.0323(14) -0.0152(12) -0.0026(11) -0.0056(12)
C101 0.096(6) 0.116(6) 0.262(12) -0.061(7) -0.058(7) 0.024(5)
C102 0.096(6) 0.099(6) 0.088(6) -0.054(5) -0.018(4) 0.004(5)
C112 0.096(6) 0.099(6) 0.088(6) -0.054(5) -0.018(4) 0.004(5)
C103 0.064(4) 0.062(3) 0.206(9) -0.012(5) -0.003(5) -0.012(3)
C104 0.089(6) 0.080(5) 0.062(4) -0.004(4) -0.011(3) -0.015(4)
C114 0.089(6) 0.080(5) 0.062(4) -0.004(4) -0.011(3) -0.015(4)
C105 0.140(7) 0.126(7) 0.191(10) -0.010(6) -0.059(7) -0.057(6)

loop_
_atom_type_symbol
_atom_type_description
_atom_type_scat_dispersion_real
_atom_type_scat_dispersion_imag
_atom_type_scat_source
C C 0.0033 0.0016 'International Tables Vol C Tables 4.2.6.8 and 6.1.1.4'
H H 0.0000 0.0000 'International Tables Vol C Tables 4.2.6.8 and 6.1.1.4'
P P 0.1023 0.0942 'International Tables Vol C Tables 4.2.6.8 and 6.1.1.4'
Pt Pt -1.7033 8.3905 'International Tables Vol C Tables 4.2.6.8 and 6.1.1.4'

loop_
_geom_angle_atom_site_label_1
_geom_angle_atom_site_label_2
_geom_angle_atom_site_label_3
_geom_angle
C21 Pt1 C31 175.87(10)
C21 Pt1 P2 88.43(7)
C31 Pt1 P2 91.65(7)
C21 Pt1 P1 91.66(7)
C31 Pt1 P1 88.50(7)
P2 Pt1 P1 176.74(2)
C1C P1 C1A 105.59(14)
C1C P1 C1B 104.34(14)
C1A P1 C1B 106.87(13)
C1C P1 Pt1 112.05(10)
C1A P1 Pt1 111.96(10)
C1B P1 Pt1 115.28(9)
C2C C1C P1 111.2(2)
C2B C1B P1 117.4(2)
C2A C1A P1 111.0(2)
C14B P2 C14A 105.31(14)
C14B P2 C14C 104.42(13)
C14A P2 C14C 106.75(14)
C14B P2 Pt1 112.37(10)
C14A P2 Pt1 112.04(10)
C14C P2 Pt1 115.18(9)
C1C C2C C3C 112.3(3)
C1B C2B C3B 112.6(3)
C3A C2A C1A 113.6(3)
C4C C3C C2C 115.0(4)
C4B C3B C2B 115.6(3)
C2A C3A C4A 112.5(3)
C3C C4C C5C 114.2(4)
C3B C4B C5B 114.7(3)
C5A C4A C3A 113.6(3)
C4C C5C C6C 119.2(4)
C4B C5B C6B 113.3(3)
C4A C5A C6A 114.8(3)
C7C C6C C5C 111.1(3)
C7B C6B C5B 114.9(3)
C5A C6A C7A 114.6(3)
C8C C7C C6C 114.9(3)
C6B C7B C8B 114.5(3)
C8A C7A C6A 114.9(3)
C9C C8C C7C 114.3(4)
C9B C8B C7B 115.1(3)
C7A C8A C9A 114.9(3)
C8C C9C C10C 115.1(3)
C8B C9B C10B 111.8(3)
C8A C9A C10A 114.8(3)
C11C C10C C9C 113.7(4)
C11A C10A C9A 113.5(3)
C11B C10B C9B 117.8(3)
C12C C11C C10C 114.7(3)
C12B C11B C10B 114.8(3)
C10A C11A C12A 114.5(3)
C11C C12C C13C 115.4(3)
C11B C12B C13B 114.3(3)
C13A C12A C11A 112.8(3)
C14C C13C C12C 112.3(3)
C14B C13B C12B 112.2(3)
C12A C13A C14A 113.8(3)
C13C C14C P2 117.3(2)
C13B C14B P2 111.8(2)
C13A C14A P2 111.0(2)
C26 C21 C22 114.5(3)
C26 C21 Pt1 124.1(2)
C22 C21 Pt1 121.4(2)
C23 C22 C21 122.5(3)
C24 C23 C22 120.6(3)
C25 C24 C23 119.2(3)
C24 C25 C26 119.6(3)
C21 C26 C25 123.6(3)
C36 C31 C32 114.6(3)
C36 C31 Pt1 121.4(2)
C32 C31 Pt1 123.9(2)
C33 C32 C31 123.0(3)
C34 C33 C32 120.3(3)
C33 C34 C35 118.8(3)
C34 C35 C36 120.3(3)
C35 C36 C31 122.9(3)
C112 C101 C102 52.4(7)
C112 C102 C103 71.3(7)
C112 C102 C101 57.2(6)
C103 C102 C101 128.3(9)
C102 C112 C101 70.5(8)
C102 C112 C103 54.8(8)
C101 C112 C103 125.1(12)
C102 C103 C114 175.1(9)
C102 C103 C112 53.9(7)
C114 C103 C112 130.9(10)
C102 C103 C104 127.1(8)
C114 C103 C104 48.2(7)
C112 C103 C104 176.2(9)
C114 C104 C105 69.0(7)
C114 C104 C103 54.6(6)
C105 C104 C103 123.6(8)
C104 C114 C103 77.1(9)
C104 C114 C105 59.1(7)
C103 C114 C105 136.2(12)
C104 C105 C114 51.9(7)

loop_
_geom_bond_atom_site_label_1
_geom_bond_atom_site_label_2
_geom_bond_distance
Pt1 C21 2.079(3)
Pt1 C31 2.080(3)
Pt1 P2 2.2845(7)
Pt1 P1 2.2849(7)
P1 C1C 1.825(3)
P1 C1A 1.825(3)
P1 C1B 1.832(3)
C1C C2C 1.521(4)
C1B C2B 1.526(4)
C1A C2A 1.535(4)
P2 C14B 1.822(3)
P2 C14A 1.829(3)
P2 C14C 1.833(3)
C2C C3C 1.540(5)
C2B C3B 1.536(4)
C2A C3A 1.522(4)
C3C C4C 1.486(6)
C3B C4B 1.521(5)
C3A C4A 1.526(4)
C4C C5C 1.518(6)
C4B C5B 1.528(5)
C4A C5A 1.523(5)
C5C C6C 1.536(5)
C5B C6B 1.534(5)
C5A C6A 1.529(5)
C6C C7C 1.521(5)
C6B C7B 1.519(6)
C6A C7A 1.536(6)
C7C C8C 1.516(5)
C7B C8B 1.513(5)
C7A C8A 1.496(6)
C8C C9C 1.518(6)
C8B C9B 1.511(5)
C8A C9A 1.527(6)
C9C C10C 1.533(6)
C9B C10B 1.535(5)
C9A C10A 1.542(5)
C10C C11C 1.513(5)
C10A C11A 1.522(4)
C10B C11B 1.523(5)
C11C C12C 1.512(5)
C11B C12B 1.509(5)
C11A C12A 1.522(5)
C12C C13C 1.535(4)
C12B C13B 1.533(4)
C12A C13A 1.521(4)
C13C C14C 1.530(4)
C13B C14B 1.524(4)
C13A C14A 1.526(4)
C21 C26 1.397(4)
C21 C22 1.414(4)
C22 C23 1.390(4)
C23 C24 1.382(5)
C24 C25 1.375(5)
C25 C26 1.399(4)
C31 C36 1.402(4)
C31 C32 1.412(4)
C32 C33 1.391(4)
C33 C34 1.380(5)
C34 C35 1.385(5)
C35 C36 1.396(4)
C101 C112 1.330(11)
C101 C102 1.492(10)
C102 C112 1.253(16)
C102 C103 1.268(12)
C112 C103 1.470(12)
C103 C114 1.352(11)
C103 C104 1.617(11)
C104 C114 1.237(16)
C104 C105 1.349(10)
C114 C105 1.468(11)

loop_
_geom_torsion_atom_site_label_1
_geom_torsion_atom_site_label_2
_geom_torsion_atom_site_label_3
_geom_torsion_atom_site_label_4
_geom_torsion
C21 Pt1 P1 C1C -132.84(14)
C31 Pt1 P1 C1C 51.29(14)
P2 Pt1 P1 C1C -41.3(4)
C21 Pt1 P1 C1A 108.73(13)
C31 Pt1 P1 C1A -67.14(13)
P2 Pt1 P1 C1A -159.8(4)
C21 Pt1 P1 C1B -13.71(13)
C31 Pt1 P1 C1B 170.42(13)
P2 Pt1 P1 C1B 77.8(4)
C1A P1 C1C C2C -179.7(2)
C1B P1 C1C C2C -67.2(2)
Pt1 P1 C1C C2C 58.2(2)
C1C P1 C1B C2B -44.9(3)
C1A P1 C1B C2B 66.6(2)
Pt1 P1 C1B C2B -168.23(19)
C1C P1 C1A C2A -173.9(2)
C1B P1 C1A C2A 75.4(2)
Pt1 P1 C1A C2A -51.7(2)
C21 Pt1 P2 C14B 49.92(13)
C31 Pt1 P2 C14B -134.21(13)
P1 Pt1 P2 C14B -41.7(4)
C21 Pt1 P2 C14A -68.41(13)
C31 Pt1 P2 C14A 107.46(13)
P1 Pt1 P2 C14A -160.0(4)
C21 Pt1 P2 C14C 169.32(13)
C31 Pt1 P2 C14C -14.81(13)
P1 Pt1 P2 C14C 77.7(4)
P1 C1C C2C C3C -161.7(3)
P1 C1B C2B C3B -177.4(2)
P1 C1A C2A C3A 169.4(2)
C1C C2C C3C C4C 168.1(4)
C1B C2B C3B C4B -58.1(4)
C1A C2A C3A C4A -179.9(3)
C2C C3C C4C C5C -69.8(5)
C2B C3B C4B C5B -65.9(4)
C2A C3A C4A C5A 177.3(3)
C3C C4C C5C C6C -80.2(5)
C3B C4B C5B C6B -175.4(3)
C3A C4A C5A C6A 180.0(3)
C4C C5C C6C C7C 178.3(3)
C4B C5B C6B C7B -64.7(4)
C4A C5A C6A C7A 59.8(5)
C5C C6C C7C C8C -179.5(3)
C5B C6B C7B C8B -62.9(5)
C5A C6A C7A C8A 58.6(5)
C6C C7C C8C C9C -173.0(3)
C6B C7B C8B C9B -176.5(3)
C6A C7A C8A C9A 178.2(3)
C7C C8C C9C C10C -56.7(5)
C7B C8B C9B C10B -179.3(3)
C7A C8A C9A C10A 59.6(4)
C8C C9C C10C C11C -64.1(5)
C8A C9A C10A C11A 59.9(4)
C8B C9B C10B C11B 177.8(3)
C9C C10C C11C C12C -175.2(3)
C9B C10B C11B C12B -71.8(4)
C9A C10A C11A C12A 178.6(3)
C10C C11C C12C C13C -65.5(4)
C10B C11B C12B C13B -70.4(4)
C10A C11A C12A C13A 177.7(3)
C11C C12C C13C C14C -59.1(4)
C11B C12B C13B C14B 172.9(3)
C11A C12A C13A C14A -179.4(3)
C12C C13C C14C P2 -175.9(2)
C14B P2 C14C C13C -45.6(3)
C14A P2 C14C C13C 65.7(3)
Pt1 P2 C14C C13C -169.27(19)
C12B C13B C14B P2 -162.3(2)
C14A P2 C14B C13B 179.5(2)
C14C P2 C14B C13B -68.2(2)
Pt1 P2 C14B C13B 57.3(2)
C12A C13A C14A P2 169.6(2)
C14B P2 C14A C13A -173.4(2)
C14C P2 C14A C13A 76.0(2)
Pt1 P2 C14A C13A -51.0(2)
C31 Pt1 C21 C26 176.1(12)
P2 Pt1 C21 C26 -92.7(2)
P1 Pt1 C21 C26 84.0(2)
C31 Pt1 C21 C22 -1.4(14)
P2 Pt1 C21 C22 89.8(2)
P1 Pt1 C21 C22 -93.5(2)
C26 C21 C22 C23 -0.1(4)
Pt1 C21 C22 C23 177.7(2)
C21 C22 C23 C24 0.0(5)
C22 C23 C24 C25 0.3(5)
C23 C24 C25 C26 -0.6(5)
C22 C21 C26 C25 -0.3(4)
Pt1 C21 C26 C25 -177.9(2)
C24 C25 C26 C21 0.6(5)
C21 Pt1 C31 C36 -1.6(14)
P2 Pt1 C31 C36 -92.6(2)
P1 Pt1 C31 C36 90.6(2)
C21 Pt1 C31 C32 175.9(12)
P2 Pt1 C31 C32 84.8(2)
P1 Pt1 C31 C32 -91.9(2)
C36 C31 C32 C33 0.0(4)
Pt1 C31 C32 C33 -177.7(2)
C31 C32 C33 C34 0.7(5)
C32 C33 C34 C35 -0.6(5)
C33 C34 C35 C36 -0.1(5)
C34 C35 C36 C31 0.8(5)
C32 C31 C36 C35 -0.7(4)
Pt1 C31 C36 C35 177.0(2)
C112 C101 C102 C103 5.3(13)
C103 C102 C112 C101 -175.6(11)
C101 C102 C112 C103 175.6(11)
C102 C101 C112 C103 -4.4(11)
C112 C102 C103 C114 168(12)
C101 C102 C103 C114 163(11)
C101 C102 C103 C112 -4.7(11)
C112 C102 C103 C104 -175.5(11)
C101 C102 C103 C104 179.8(8)
C101 C112 C103 C102 5.1(12)
C102 C112 C103 C114 -178.7(13)
C101 C112 C103 C114 -173.6(13)
C102 C112 C103 C104 106(14)
C101 C112 C103 C104 111(14)
C102 C103 C104 C114 -178.1(13)
C112 C103 C104 C114 78(15)
C102 C103 C104 C105 -177.6(10)
C114 C103 C104 C105 0.6(10)
C112 C103 C104 C105 79(15)
C105 C104 C114 C103 -179.5(9)
C103 C104 C114 C105 179.5(9)
C102 C103 C114 C104 18(12)
C112 C103 C114 C104 -175.1(11)
C102 C103 C114 C105 17(13)
C112 C103 C114 C105 -175.7(14)
C104 C103 C114 C105 -0.6(12)
C103 C104 C105 C114 -0.5(9)
C103 C114 C105 C104 0.7(13)
